data_1566593
loop_
_publ_author_name
'Li, Yanjun'
'Liou, Yan-Cheng'
'Chen, Xinran'
'Ackermann, Lutz'

_publ_section_title
;
 Thioether-enabled palladium-catalyzed atroposelective C--H olefination
 for N&#x2212;C and C&#x2212;C axial chirality
;
_journal_name_full 'Chemical Science'
_journal_paper_doi 10.1039/D2SC00748G
_journal_year 2022
_chemical_absolute_configuration ad
_chemical_formula_moiety 'C20 H20 N2 O S'
_chemical_formula_sum 'C20 H20 N2 O S'
_chemical_formula_weight 336.44
_space_group_crystal_system monoclinic
_space_group_IT_number 4
_space_group_name_Hall 'P 2yb'
_space_group_name_H-M_alt 'P 1 21 1'
_atom_sites_solution_hydrogens geom
_atom_sites_solution_primary dual
_audit_creation_date 2022-01-26
_audit_creation_method
;
FinalCif V97 by Daniel Kratzert, Freiburg 2022,
https://dkratzert.de/finalcif.html
;
_audit_update_record
;
2022-01-26 deposited with the CCDC.	2022-03-10 downloaded from the CCDC.
;
_cell_angle_alpha 90
_cell_angle_beta 109.142(2)
_cell_angle_gamma 90
_cell_formula_units_Z 2
_cell_length_a 11.0831(4)
_cell_length_b 6.8389(3)
_cell_length_c 12.0729(5)
_cell_measurement_reflns_used 9719
_cell_measurement_temperature 100.00
_cell_measurement_theta_max 32.919
_cell_measurement_theta_min 3.042
_cell_volume 864.48(6)
_computing_cell_refinement 'SAINT V8.40B (?, 2016)'
_computing_data_collection 'Bruker BIS V6.2.15/2021-03-15 && APEX4 2021.4-0'
_computing_data_reduction 'SAINT V8.40B (?, 2016)'
_computing_molecular_graphics 'Olex2 1.5 (Dolomanov et al., 2009)'
_computing_publication_material 'Olex2 1.5 (Dolomanov et al., 2009)'
_computing_structure_refinement 'XL  (Sheldrick, 2008)'
_computing_structure_solution 'XT  (Sheldrick, 2015)'
_diffrn_ambient_environment N~2~
_diffrn_ambient_temperature 100.00
_diffrn_detector CPAD
_diffrn_detector_area_resol_mean 7.41
_diffrn_detector_type 'Bruker PHOTON III'
_diffrn_measured_fraction_theta_full 0.999
_diffrn_measured_fraction_theta_max 0.942
_diffrn_measurement_device 'four-circle diffractometer'
_diffrn_measurement_device_type 'Bruker D8 VENTURE dual wavelength Mo/Ag'
_diffrn_measurement_method '\w and \f scans'
_diffrn_measurement_specimen_support 'MiTeGen micromount'
_diffrn_radiation_monochromator 'mirror optics'
_diffrn_radiation_probe x-ray
_diffrn_radiation_type MoK\a
_diffrn_radiation_wavelength 0.71073
_diffrn_reflns_av_R_equivalents 0.0157
_diffrn_reflns_av_unetI/netI 0.0123
_diffrn_reflns_Laue_measured_fraction_full 0.999
_diffrn_reflns_Laue_measured_fraction_max 0.942
_diffrn_reflns_limit_h_max 16
_diffrn_reflns_limit_h_min -17
_diffrn_reflns_limit_k_max 10
_diffrn_reflns_limit_k_min -10
_diffrn_reflns_limit_l_max 18
_diffrn_reflns_limit_l_min -18
_diffrn_reflns_number 30575
_diffrn_reflns_point_group_measured_fraction_full 0.998
_diffrn_reflns_point_group_measured_fraction_max 0.901
_diffrn_reflns_theta_full 25.242
_diffrn_reflns_theta_max 33.459
_diffrn_reflns_theta_min 1.785
_diffrn_source 'microfocus sealed X-ray tube'
_diffrn_source_current 1.4
_diffrn_source_power 0.07
_diffrn_source_type 'Incoatec I\ms'
_diffrn_source_voltage 50.0
_diffrn_standards_number 0
_exptl_absorpt_coefficient_mu 0.196
_exptl_absorpt_correction_T_max 0.7466
_exptl_absorpt_correction_T_min 0.7261
_exptl_absorpt_correction_type multi-scan
_exptl_absorpt_process_details
;
SADABS-2016/2 (Bruker,2016/2) was used for absorption correction.
wR2(int) was 0.0903 before and 0.0370 after correction.
The Ratio of minimum to maximum transmission is 0.9725.
The \l/2 correction factor is Not present.
;
_exptl_crystal_colour colourless
_exptl_crystal_colour_primary colourless
_exptl_crystal_density_diffrn 1.292
_exptl_crystal_description block
_exptl_crystal_F_000 356
_exptl_crystal_recrystallization_method
'Crystallized from a mixture of ethyl acetate, dichloromethane and hexane by fullevaporation.'
_exptl_crystal_size_max 0.413
_exptl_crystal_size_mid 0.198
_exptl_crystal_size_min 0.168
_refine_diff_density_max 0.337
_refine_diff_density_min -0.183
_refine_diff_density_rms 0.041
_refine_ls_abs_structure_details
;
 Flack x determined using 2601 quotients [(I+)-(I-)]/[(I+)+(I-)]
 (Parsons, Flack and Wagner, Acta Cryst. B69 (2013) 249-259).
;
_refine_ls_abs_structure_Flack 0.003(7)
_refine_ls_extinction_method none
_refine_ls_goodness_of_fit_ref 1.063
_refine_ls_hydrogen_treatment constr
_refine_ls_matrix_type full
_refine_ls_number_parameters 220
_refine_ls_number_reflns 6087
_refine_ls_number_restraints 1
_refine_ls_restrained_S_all 1.063
_refine_ls_R_factor_all 0.0257
_refine_ls_R_factor_gt 0.0250
_refine_ls_shift/su_max 0.001
_refine_ls_shift/su_mean 0.000
_refine_ls_structure_factor_coef Fsqd
_refine_ls_weighting_details 'w=1/[\s^2^(Fo^2^)+(0.0481P)^2^+0.0813P] where P=(Fo^2^+2Fc^2^)/3'
_refine_ls_weighting_scheme calc
_refine_ls_wR_factor_gt 0.0714
_refine_ls_wR_factor_ref 0.0723
_reflns_Friedel_coverage 0.786
_reflns_Friedel_fraction_full 0.997
_reflns_Friedel_fraction_max 0.853
_reflns_number_gt 5968
_reflns_number_total 6087
_reflns_threshold_expression 'I > 2\s(I)'
_cod_data_source_file d2sc00748g2.cif
_cod_data_source_block mo_1565_cg_0m
_cod_database_code 1566593
_shelx_shelxl_version_number 2018/3
_olex2_refinement_description
;
1. Fixed Uiso
 At 1.2 times of:
  All C(H) groups
 At 1.5 times of:
  All C(H,H,H) groups
2.a Aromatic/amide H refined with riding coordinates:
 C3(H3), C4(H4), C5(H5), C6(H6), C10(H10), C12(H12), C13(H13), C15(H15),
 C16(H16), C17(H17), C18(H18)
2.b Idealised Me refined as rotating group:
 C7(H7A,H7B,H7C), C19(H19A,H19B,H19C), C20(H20A,H20B,H20C)
;
_olex2_submission_special_instructions 'No special instructions were received'
_shelx_space_group_comment
;
The symmetry employed for this shelxl refinement is uniquely defined
by the following loop, which should always be used as a source of
symmetry information in preference to the above space-group names.
They are only intended as comments.
;
_shelx_estimated_absorpt_t_min 0.924
_shelx_estimated_absorpt_t_max 0.968
_diffrn_measurement_ambient_temperature_device_make 'Oxford Cryostream 800'

loop_
_space_group_symop_operation_xyz
'x, y, z'
'-x, y+1/2, -z'

loop_
_atom_site_label
_atom_site_type_symbol
_atom_site_fract_x
_atom_site_fract_y
_atom_site_fract_z
_atom_site_U_iso_or_equiv
_atom_site_adp_type
_atom_site_occupancy
_atom_site_site_symmetry_order
_atom_site_calc_flag
_atom_site_refinement_flags_posn
_atom_site_refinement_flags_adp
_atom_site_refinement_flags_occupancy
_atom_site_disorder_assembly
_atom_site_disorder_group
S1 S 0.70220(2) 0.70761(4) 0.35193(2) 0.01945(7) Uani 1 1 d . . . . .
O1 O 0.87827(8) 0.34601(16) 0.70583(8) 0.02481(18) Uani 1 1 d . . . . .
N1 N 0.60663(9) 0.29391(14) 0.28647(8) 0.01633(16) Uani 1 1 d . . . . .
N2 N 0.76010(9) 0.25477(15) 0.81848(8) 0.01891(18) Uani 1 1 d . . . . .
C1 C 0.78509(10) 0.51950(16) 0.30616(9) 0.01621(18) Uani 1 1 d . . . . .
C2 C 0.72951(10) 0.33398(16) 0.27823(9) 0.01570(17) Uani 1 1 d . . . . .
C3 C 0.79301(11) 0.18531(18) 0.24017(10) 0.0209(2) Uani 1 1 d . . . . .
H3 H 0.754259 0.060420 0.220929 0.025 Uiso 1 1 calc R U . . .
C4 C 0.91290(11) 0.2197(2) 0.23036(10) 0.0240(2) Uani 1 1 d . . . . .
H4 H 0.956952 0.118026 0.205981 0.029 Uiso 1 1 calc R U . . .
C5 C 0.96757(11) 0.4042(2) 0.25659(10) 0.0235(2) Uani 1 1 d . . . . .
H5 H 1.048723 0.428822 0.248714 0.028 Uiso 1 1 calc R U . . .
C6 C 0.90502(11) 0.55278(19) 0.29412(10) 0.0211(2) Uani 1 1 d . . . . .
H6 H 0.943710 0.677973 0.311803 0.025 Uiso 1 1 calc R U . . .
C7 C 0.82797(16) 0.8165(3) 0.46969(15) 0.0411(4) Uani 1 1 d . . . . .
H7A H 0.891497 0.873861 0.438847 0.062 Uiso 1 1 calc R U . . .
H7B H 0.868706 0.716182 0.527915 0.062 Uiso 1 1 calc R U . . .
H7C H 0.792390 0.918908 0.506646 0.062 Uiso 1 1 calc R U . . .
C8 C 0.49701(10) 0.27038(17) 0.19165(9) 0.01630(17) Uani 1 1 d . . . . .
C9 C 0.39376(10) 0.24321(15) 0.23484(9) 0.01727(19) Uani 1 1 d . . . . .
C10 C 0.44563(10) 0.24832(16) 0.35982(9) 0.01819(19) Uani 1 1 d . . . . .
H10 H 0.399223 0.232670 0.412889 0.022 Uiso 1 1 calc R U . . .
C11 C 0.57546(10) 0.28013(17) 0.38960(9) 0.01612(17) Uani 1 1 d . . . . .
C12 C 0.67490(10) 0.29670(16) 0.50196(9) 0.01652(18) Uani 1 1 d . . . . .
H12 H 0.759131 0.320572 0.501383 0.020 Uiso 1 1 calc R U . . .
C13 C 0.65892(10) 0.28141(18) 0.60681(9) 0.01769(18) Uani 1 1 d . . . . .
H13 H 0.576600 0.260016 0.612820 0.021 Uiso 1 1 calc R U . . .
C14 C 0.77323(10) 0.29876(16) 0.71365(9) 0.01697(18) Uani 1 1 d . . . . .
C15 C 0.26984(10) 0.2227(2) 0.15365(10) 0.0215(2) Uani 1 1 d . . . . .
H15 H 0.198454 0.205870 0.179794 0.026 Uiso 1 1 calc R U . . .
C16 C 0.25394(11) 0.2275(2) 0.03492(10) 0.0238(2) Uani 1 1 d . . . . .
H16 H 0.170699 0.213358 -0.020418 0.029 Uiso 1 1 calc R U . . .
C17 C 0.35873(11) 0.25285(18) -0.00543(10) 0.0223(2) Uani 1 1 d . . . . .
H17 H 0.344894 0.254567 -0.087357 0.027 Uiso 1 1 calc R U . . .
C18 C 0.48146(11) 0.27530(18) 0.07224(9) 0.01903(19) Uani 1 1 d . . . . .
H18 H 0.552192 0.293328 0.045324 0.023 Uiso 1 1 calc R U . . .
C19 C 0.63937(11) 0.2258(2) 0.83982(10) 0.0213(2) Uani 1 1 d . . . . .
H19A H 0.608726 0.351447 0.859194 0.032 Uiso 1 1 calc R U . . .
H19B H 0.651939 0.134736 0.905317 0.032 Uiso 1 1 calc R U . . .
H19C H 0.576227 0.171772 0.769302 0.032 Uiso 1 1 calc R U . . .
C20 C 0.87294(12) 0.2611(2) 0.92309(10) 0.0272(2) Uani 1 1 d . . . . .
H20A H 0.946679 0.304335 0.901713 0.041 Uiso 1 1 calc R U . . .
H20B H 0.889605 0.130370 0.958083 0.041 Uiso 1 1 calc R U . . .
H20C H 0.858400 0.352759 0.979814 0.041 Uiso 1 1 calc R U . . .

loop_
_atom_site_aniso_label
_atom_site_aniso_U_11
_atom_site_aniso_U_22
_atom_site_aniso_U_33
_atom_site_aniso_U_23
_atom_site_aniso_U_13
_atom_site_aniso_U_12
S1 0.02191(11) 0.01657(11) 0.02001(11) -0.00105(9) 0.00707(8) -0.00081(9)
O1 0.0164(3) 0.0355(5) 0.0250(4) -0.0007(4) 0.0101(3) 0.0000(3)
N1 0.0177(4) 0.0198(4) 0.0136(3) -0.0015(3) 0.0080(3) -0.0034(3)
N2 0.0183(4) 0.0251(5) 0.0132(3) 0.0014(3) 0.0049(3) 0.0012(3)
C1 0.0173(4) 0.0185(5) 0.0135(4) 0.0013(3) 0.0061(3) -0.0005(3)
C2 0.0170(4) 0.0186(4) 0.0133(4) 0.0003(3) 0.0074(3) -0.0008(3)
C3 0.0252(5) 0.0209(5) 0.0198(4) -0.0006(4) 0.0118(4) 0.0018(4)
C4 0.0241(5) 0.0306(6) 0.0208(4) 0.0021(5) 0.0121(4) 0.0068(5)
C5 0.0165(4) 0.0366(7) 0.0189(5) 0.0041(4) 0.0079(4) 0.0014(4)
C6 0.0179(4) 0.0278(6) 0.0180(4) 0.0026(4) 0.0062(4) -0.0038(4)
C7 0.0382(7) 0.0399(8) 0.0325(7) -0.0187(6) -0.0060(6) 0.0066(6)
C8 0.0187(4) 0.0158(4) 0.0152(4) -0.0017(3) 0.0067(3) -0.0012(3)
C9 0.0190(4) 0.0157(5) 0.0188(4) -0.0012(3) 0.0085(3) -0.0013(3)
C10 0.0203(4) 0.0190(5) 0.0186(4) -0.0006(3) 0.0110(3) -0.0021(3)
C11 0.0203(4) 0.0164(4) 0.0142(4) -0.0009(3) 0.0091(3) -0.0012(3)
C12 0.0197(4) 0.0165(5) 0.0154(4) -0.0003(3) 0.0085(3) -0.0005(4)
C13 0.0181(4) 0.0220(5) 0.0148(4) 0.0001(4) 0.0077(3) 0.0004(4)
C14 0.0172(4) 0.0194(5) 0.0156(4) 0.0003(3) 0.0072(3) 0.0026(4)
C15 0.0188(4) 0.0208(5) 0.0248(5) -0.0017(4) 0.0070(4) -0.0011(4)
C16 0.0215(4) 0.0231(5) 0.0236(5) -0.0017(4) 0.0028(4) 0.0003(4)
C17 0.0257(5) 0.0222(5) 0.0170(4) -0.0025(4) 0.0043(4) 0.0005(4)
C18 0.0228(4) 0.0202(4) 0.0150(4) -0.0017(4) 0.0074(3) -0.0002(4)
C19 0.0233(4) 0.0239(5) 0.0199(4) 0.0031(4) 0.0115(4) -0.0013(4)
C20 0.0245(5) 0.0360(7) 0.0170(4) 0.0025(4) 0.0010(4) 0.0045(5)

loop_
_atom_type_symbol
_atom_type_description
_atom_type_scat_dispersion_real
_atom_type_scat_dispersion_imag
_atom_type_scat_source
C C 0.0033 0.0016 'International Tables Vol C Tables 4.2.6.8 and 6.1.1.4'
H H 0.0000 0.0000 'International Tables Vol C Tables 4.2.6.8 and 6.1.1.4'
N N 0.0061 0.0033 'International Tables Vol C Tables 4.2.6.8 and 6.1.1.4'
O O 0.0106 0.0060 'International Tables Vol C Tables 4.2.6.8 and 6.1.1.4'
S S 0.1246 0.1234 'International Tables Vol C Tables 4.2.6.8 and 6.1.1.4'

loop_
_geom_angle_atom_site_label_1
_geom_angle_atom_site_label_2
_geom_angle_atom_site_label_3
_geom_angle
_geom_angle_site_symmetry_1
_geom_angle_site_symmetry_3
_geom_angle_publ_flag
C1 S1 C7 101.59(6) . . ?
C8 N1 C2 124.54(9) . . ?
C8 N1 C11 108.87(8) . . ?
C11 N1 C2 126.55(9) . . ?
C14 N2 C19 125.58(9) . . ?
C14 N2 C20 118.59(10) . . ?
C19 N2 C20 115.32(9) . . ?
C2 C1 S1 120.01(8) . . ?
C6 C1 S1 121.38(9) . . ?
C6 C1 C2 118.59(10) . . ?
C1 C2 N1 120.79(9) . . ?
C3 C2 N1 118.64(10) . . ?
C3 C2 C1 120.56(10) . . ?
C2 C3 H3 119.9 . . ?
C4 C3 C2 120.19(12) . . ?
C4 C3 H3 119.9 . . ?
C3 C4 H4 120.3 . . ?
C5 C4 C3 119.37(11) . . ?
C5 C4 H4 120.3 . . ?
C4 C5 H5 119.6 . . ?
C6 C5 C4 120.79(10) . . ?
C6 C5 H5 119.6 . . ?
C1 C6 H6 119.8 . . ?
C5 C6 C1 120.48(11) . . ?
C5 C6 H6 119.8 . . ?
S1 C7 H7A 109.5 . . ?
S1 C7 H7B 109.5 . . ?
S1 C7 H7C 109.5 . . ?
H7A C7 H7B 109.5 . . ?
H7A C7 H7C 109.5 . . ?
H7B C7 H7C 109.5 . . ?
N1 C8 C9 107.93(9) . . ?
N1 C8 C18 129.20(10) . . ?
C18 C8 C9 122.85(10) . . ?
C8 C9 C10 106.96(9) . . ?
C15 C9 C8 118.55(10) . . ?
C15 C9 C10 134.47(10) . . ?
C9 C10 H10 126.2 . . ?
C11 C10 C9 107.63(9) . . ?
C11 C10 H10 126.2 . . ?
N1 C11 C12 119.67(9) . . ?
C10 C11 N1 108.60(9) . . ?
C10 C11 C12 131.72(9) . . ?
C11 C12 H12 117.1 . . ?
C13 C12 C11 125.81(10) . . ?
C13 C12 H12 117.1 . . ?
C12 C13 H13 120.8 . . ?
C12 C13 C14 118.35(9) . . ?
C14 C13 H13 120.8 . . ?
O1 C14 N2 121.32(10) . . ?
O1 C14 C13 120.55(10) . . ?
N2 C14 C13 118.09(9) . . ?
C9 C15 H15 120.6 . . ?
C16 C15 C9 118.79(10) . . ?
C16 C15 H15 120.6 . . ?
C15 C16 H16 119.3 . . ?
C15 C16 C17 121.36(10) . . ?
C17 C16 H16 119.3 . . ?
C16 C17 H17 119.4 . . ?
C18 C17 C16 121.16(10) . . ?
C18 C17 H17 119.4 . . ?
C8 C18 H18 121.4 . . ?
C17 C18 C8 117.28(10) . . ?
C17 C18 H18 121.4 . . ?
N2 C19 H19A 109.5 . . ?
N2 C19 H19B 109.5 . . ?
N2 C19 H19C 109.5 . . ?
H19A C19 H19B 109.5 . . ?
H19A C19 H19C 109.5 . . ?
H19B C19 H19C 109.5 . . ?
N2 C20 H20A 109.5 . . ?
N2 C20 H20B 109.5 . . ?
N2 C20 H20C 109.5 . . ?
H20A C20 H20B 109.5 . . ?
H20A C20 H20C 109.5 . . ?
H20B C20 H20C 109.5 . . ?

loop_
_geom_bond_atom_site_label_1
_geom_bond_atom_site_label_2
_geom_bond_distance
_geom_bond_site_symmetry_2
_geom_bond_publ_flag
S1 C1 1.7712(11) . ?
S1 C7 1.7942(15) . ?
O1 C14 1.2413(13) . ?
N1 C2 1.4244(13) . ?
N1 C8 1.3785(13) . ?
N1 C11 1.4001(13) . ?
N2 C14 1.3544(13) . ?
N2 C19 1.4567(14) . ?
N2 C20 1.4578(15) . ?
C1 C2 1.4024(15) . ?
C1 C6 1.4022(14) . ?
C2 C3 1.3973(15) . ?
C3 H3 0.9500 . ?
C3 C4 1.3921(15) . ?
C4 H4 0.9500 . ?
C4 C5 1.391(2) . ?
C5 H5 0.9500 . ?
C5 C6 1.3871(18) . ?
C6 H6 0.9500 . ?
C7 H7A 0.9800 . ?
C7 H7B 0.9800 . ?
C7 H7C 0.9800 . ?
C8 C9 1.4168(14) . ?
C8 C18 1.3950(14) . ?
C9 C10 1.4281(15) . ?
C9 C15 1.4085(15) . ?
C10 H10 0.9500 . ?
C10 C11 1.3812(14) . ?
C11 C12 1.4448(15) . ?
C12 H12 0.9500 . ?
C12 C13 1.3385(14) . ?
C13 H13 0.9500 . ?
C13 C14 1.4870(15) . ?
C15 H15 0.9500 . ?
C15 C16 1.3861(16) . ?
C16 H16 0.9500 . ?
C16 C17 1.4098(17) . ?
C17 H17 0.9500 . ?
C17 C18 1.3843(16) . ?
C18 H18 0.9500 . ?
C19 H19A 0.9800 . ?
C19 H19B 0.9800 . ?
C19 H19C 0.9800 . ?
C20 H20A 0.9800 . ?
C20 H20B 0.9800 . ?
C20 H20C 0.9800 . ?

loop_
_geom_torsion_atom_site_label_1
_geom_torsion_atom_site_label_2
_geom_torsion_atom_site_label_3
_geom_torsion_atom_site_label_4
_geom_torsion
_geom_torsion_site_symmetry_1
_geom_torsion_site_symmetry_2
_geom_torsion_site_symmetry_3
_geom_torsion_site_symmetry_4
_geom_torsion_publ_flag
S1 C1 C2 N1 -0.19(13) . . . . ?
S1 C1 C2 C3 178.94(8) . . . . ?
S1 C1 C6 C5 -179.10(9) . . . . ?
N1 C2 C3 C4 179.60(10) . . . . ?
N1 C8 C9 C10 -0.85(12) . . . . ?
N1 C8 C9 C15 177.79(10) . . . . ?
N1 C8 C18 C17 -178.08(11) . . . . ?
N1 C11 C12 C13 -178.22(11) . . . . ?
C1 C2 C3 C4 0.45(16) . . . . ?
C2 N1 C8 C9 -176.91(10) . . . . ?
C2 N1 C8 C18 1.57(19) . . . . ?
C2 N1 C11 C10 177.32(11) . . . . ?
C2 N1 C11 C12 -3.55(17) . . . . ?
C2 C1 C6 C5 -0.70(15) . . . . ?
C2 C3 C4 C5 -1.24(16) . . . . ?
C3 C4 C5 C6 1.07(17) . . . . ?
C4 C5 C6 C1 -0.09(17) . . . . ?
C6 C1 C2 N1 -178.61(10) . . . . ?
C6 C1 C2 C3 0.52(15) . . . . ?
C7 S1 C1 C2 138.10(11) . . . . ?
C7 S1 C1 C6 -43.52(11) . . . . ?
C8 N1 C2 C1 107.53(12) . . . . ?
C8 N1 C2 C3 -71.62(15) . . . . ?
C8 N1 C11 C10 -0.17(13) . . . . ?
C8 N1 C11 C12 178.97(10) . . . . ?
C8 C9 C10 C11 0.75(12) . . . . ?
C8 C9 C15 C16 0.77(17) . . . . ?
C9 C8 C18 C17 0.19(18) . . . . ?
C9 C10 C11 N1 -0.37(12) . . . . ?
C9 C10 C11 C12 -179.36(11) . . . . ?
C9 C15 C16 C17 -0.18(19) . . . . ?
C10 C9 C15 C16 178.95(12) . . . . ?
C10 C11 C12 C13 0.7(2) . . . . ?
C11 N1 C2 C1 -69.58(14) . . . . ?
C11 N1 C2 C3 111.27(12) . . . . ?
C11 N1 C8 C9 0.64(13) . . . . ?
C11 N1 C8 C18 179.11(11) . . . . ?
C11 C12 C13 C14 178.82(10) . . . . ?
C12 C13 C14 O1 7.24(17) . . . . ?
C12 C13 C14 N2 -170.42(10) . . . . ?
C15 C9 C10 C11 -177.58(13) . . . . ?
C15 C16 C17 C18 -0.5(2) . . . . ?
C16 C17 C18 C8 0.44(18) . . . . ?
C18 C8 C9 C10 -179.44(11) . . . . ?
C18 C8 C9 C15 -0.80(17) . . . . ?
C19 N2 C14 O1 170.47(12) . . . . ?
C19 N2 C14 C13 -11.89(17) . . . . ?
C20 N2 C14 O1 -0.89(17) . . . . ?
C20 N2 C14 C13 176.75(11) . . . . ?
